data_7155481
loop_
_publ_author_name
'Kumar Boominathan, Siva Senthil'
'Reddy, Mutra Mohana'
'Hou, Ruei-Jhih'
'Chen, Hui-Fen'
'Wang, Jeh-Jeng'

_publ_section_title
;
 A simple and efficient method for constructing azepino[4,5-b]indole
 derivatives via acid catalysis.
;
_journal_issue 8
_journal_name_full 'Organic &amp; biomolecular chemistry'
_journal_page_first 1872
_journal_page_last 1875
_journal_paper_doi 10.1039/c6ob02722a
_journal_volume 15
_journal_year 2017
_chemical_formula_moiety 'C25 H22 N2 O2 S'
_chemical_formula_sum 'C25 H22 N2 O2 S'
_chemical_formula_weight 414.51
_space_group_IT_number 2
_symmetry_cell_setting triclinic
_symmetry_Int_Tables_number 2
_symmetry_space_group_name_Hall '-P 1'
_symmetry_space_group_name_H-M 'P -1'
_atom_sites_solution_hydrogens geom
_atom_sites_solution_primary direct
_atom_sites_solution_secondary difmap
_audit_creation_method SHELXL-97
_audit_update_record
;
2016-08-21 deposited with the CCDC.
2017-01-31 downloaded from the CCDC.
;
_cell_angle_alpha 99.836(2)
_cell_angle_beta 102.889(2)
_cell_angle_gamma 94.239(2)
_cell_formula_units_Z 2
_cell_length_a 8.8691(4)
_cell_length_b 9.8046(5)
_cell_length_c 12.4019(6)
_cell_measurement_reflns_used 9898
_cell_measurement_temperature 150(2)
_cell_measurement_theta_max 26.39
_cell_measurement_theta_min 2.98
_cell_volume 1028.75(9)
_computing_cell_refinement 'SAINT V7.34A (Bruker AXS, 2006)'
_computing_data_collection 'APEX2 (Bruker AXS, 2010)'
_computing_data_reduction 'SAINT V7.34A (Bruker AXS, 2006)'
_computing_molecular_graphics 'SHELXTL (Sheldrick, 2008)'
_computing_publication_material SHELXTL
_computing_structure_refinement 'SHELXL-97 (Sheldrick, 2008)'
_computing_structure_solution 'SHELXS-97 (Sheldrick, 2008)'
_diffrn_ambient_temperature 150(2)
_diffrn_measured_fraction_theta_full 0.995
_diffrn_measured_fraction_theta_max 0.995
_diffrn_measurement_device_type 'Bruker APEX-II CCD'
_diffrn_measurement_method '\f and \w scans'
_diffrn_radiation_monochromator graphite
_diffrn_radiation_probe x-ray
_diffrn_radiation_type MoK\a
_diffrn_radiation_wavelength 0.71073
_diffrn_reflns_av_R_equivalents 0.0273
_diffrn_reflns_av_sigmaI/netI 0.0207
_diffrn_reflns_limit_h_max 11
_diffrn_reflns_limit_h_min -10
_diffrn_reflns_limit_k_max 12
_diffrn_reflns_limit_k_min -12
_diffrn_reflns_limit_l_max 15
_diffrn_reflns_limit_l_min -15
_diffrn_reflns_number 18292
_diffrn_reflns_theta_full 26.42
_diffrn_reflns_theta_max 26.42
_diffrn_reflns_theta_min 2.99
_diffrn_source 'fine-focus sealed tube'
_exptl_absorpt_coefficient_mu 0.182
_exptl_absorpt_correction_T_max 0.9373
_exptl_absorpt_correction_T_min 0.9209
_exptl_absorpt_correction_type multi-scan
_exptl_absorpt_process_details 'SADABS V2012/1 (Bruker AXS Inc.)'
_exptl_crystal_colour yellow
_exptl_crystal_density_diffrn 1.338
_exptl_crystal_density_meas 0
_exptl_crystal_density_method 'not measured'
_exptl_crystal_description parallelepiped
_exptl_crystal_F_000 436
_exptl_crystal_size_max 0.46
_exptl_crystal_size_mid 0.38
_exptl_crystal_size_min 0.36
_refine_diff_density_max 0.354
_refine_diff_density_min -0.406
_refine_diff_density_rms 0.059
_refine_ls_extinction_method none
_refine_ls_goodness_of_fit_ref 1.000
_refine_ls_hydrogen_treatment mixed
_refine_ls_matrix_type full
_refine_ls_number_parameters 275
_refine_ls_number_reflns 4204
_refine_ls_number_restraints 0
_refine_ls_restrained_S_all 1.000
_refine_ls_R_factor_all 0.0455
_refine_ls_R_factor_gt 0.0380
_refine_ls_shift/su_max 0.001
_refine_ls_shift/su_mean 0.000
_refine_ls_structure_factor_coef Fsqd
_refine_ls_weighting_details 'calc w=1/[\s^2^(Fo^2^)+(0.0652P)^2^+0.5836P] where P=(Fo^2^+2Fc^2^)/3'
_refine_ls_weighting_scheme calc
_refine_ls_wR_factor_gt 0.1037
_refine_ls_wR_factor_ref 0.1117
_reflns_number_gt 3632
_reflns_number_total 4204
_reflns_threshold_expression >2sigma(I)
_cod_data_source_file c6ob02722a2.cif
_cod_data_source_block nb7154
_cod_depositor_comments 'Adding full bibliography for 7155481.cif.'
_cod_database_code 7155481

loop_
_symmetry_equiv_pos_as_xyz
'x, y, z'
'-x, -y, -z'

loop_
_atom_site_label
_atom_site_type_symbol
_atom_site_fract_x
_atom_site_fract_y
_atom_site_fract_z
_atom_site_U_iso_or_equiv
_atom_site_adp_type
_atom_site_occupancy
_atom_site_symmetry_multiplicity
_atom_site_calc_flag
_atom_site_refinement_flags
S S 0.40936(5) 0.80138(4) 0.66298(3) 0.02053(13) Uani 1 1 d .
O1 O 0.28011(13) 0.70515(12) 0.59497(9) 0.0264(3) Uani 1 1 d .
O2 O 0.39314(15) 0.94724(12) 0.68700(10) 0.0285(3) Uani 1 1 d .
N1 N 0.45980(15) 0.75032(13) 0.78393(10) 0.0192(3) Uani 1 1 d .
N2 N 0.53092(15) 0.79208(14) 1.14328(11) 0.0181(3) Uani 1 1 d .
C1 C 0.56803(19) 0.78435(16) 0.59902(12) 0.0204(3) Uani 1 1 d .
C2 C 0.6180(2) 0.65401(17) 0.57522(14) 0.0254(4) Uani 1 1 d .
H2C H 0.5709 0.5760 0.5967 0.031 Uiso 1 1 calc R
C3 C 0.7368(2) 0.63866(18) 0.52009(14) 0.0282(4) Uani 1 1 d .
H3A H 0.7720 0.5498 0.5049 0.034 Uiso 1 1 calc R
C4 C 0.8059(2) 0.7514(2) 0.48649(14) 0.0287(4) Uani 1 1 d .
C5 C 0.7558(2) 0.88103(19) 0.51281(15) 0.0314(4) Uani 1 1 d .
H5A H 0.8028 0.9591 0.4914 0.038 Uiso 1 1 calc R
C6 C 0.6385(2) 0.89905(18) 0.56975(14) 0.0273(4) Uani 1 1 d .
H6A H 0.6069 0.9888 0.5885 0.033 Uiso 1 1 calc R
C7 C 0.9311(2) 0.7304(3) 0.42255(18) 0.0447(5) Uani 1 1 d .
H7A H 0.9675 0.8197 0.4061 0.067 Uiso 1 1 calc R
H7B H 0.8887 0.6637 0.3517 0.067 Uiso 1 1 calc R
H7C H 1.0184 0.6942 0.4683 0.067 Uiso 1 1 calc R
C8 C 0.43629(18) 0.59936(15) 0.78685(13) 0.0191(3) Uani 1 1 d .
H8A H 0.5387 0.5662 0.8122 0.023 Uiso 1 1 calc R
H8B H 0.3876 0.5466 0.7099 0.023 Uiso 1 1 calc R
C9 C 0.33408(18) 0.57108(16) 0.86517(13) 0.0203(3) Uani 1 1 d .
H9A H 0.2290 0.5966 0.8353 0.024 Uiso 1 1 calc R
H9B H 0.3233 0.4699 0.8653 0.024 Uiso 1 1 calc R
C10 C 0.39431(17) 0.64850(15) 0.98406(13) 0.0169(3) Uani 1 1 d .
C11 C 0.32792(17) 0.62591(15) 1.07556(13) 0.0179(3) Uani 1 1 d .
C12 C 0.20187(18) 0.53584(17) 1.08416(14) 0.0221(3) Uani 1 1 d .
H12A H 0.1412 0.4727 1.0196 0.026 Uiso 1 1 calc R
C13 C 0.16795(19) 0.54098(18) 1.18820(15) 0.0260(4) Uani 1 1 d .
H13A H 0.0822 0.4815 1.1946 0.031 Uiso 1 1 calc R
C14 C 0.25783(19) 0.63251(17) 1.28474(14) 0.0243(3) Uani 1 1 d .
H14A H 0.2318 0.6335 1.3551 0.029 Uiso 1 1 calc R
C15 C 0.38335(19) 0.72113(16) 1.27923(13) 0.0214(3) Uani 1 1 d .
H15A H 0.4452 0.7819 1.3447 0.026 Uiso 1 1 calc R
C16 C 0.41574(17) 0.71789(15) 1.17357(13) 0.0177(3) Uani 1 1 d .
C17 C 0.51749(17) 0.75226(15) 1.02800(12) 0.0165(3) Uani 1 1 d .
C18 C 0.61858(17) 0.83051(15) 0.97524(12) 0.0166(3) Uani 1 1 d .
C19 C 0.58553(17) 0.83369(15) 0.86472(12) 0.0182(3) Uani 1 1 d .
H19A H 0.6507 0.8959 0.8391 0.022 Uiso 1 1 calc R
C20 C 0.76106(17) 0.91856(16) 1.04911(12) 0.0180(3) Uani 1 1 d .
C21 C 0.86473(19) 0.86573(18) 1.12989(14) 0.0243(3) Uani 1 1 d .
H21A H 0.8453 0.7718 1.1379 0.029 Uiso 1 1 calc R
C22 C 0.9959(2) 0.9494(2) 1.19849(14) 0.0298(4) Uani 1 1 d .
H22A H 1.0655 0.9124 1.2531 0.036 Uiso 1 1 calc R
C23 C 1.02561(19) 1.08638(19) 1.18770(14) 0.0291(4) Uani 1 1 d .
H23A H 1.1134 1.1444 1.2364 0.035 Uiso 1 1 calc R
C24 C 0.92662(19) 1.13813(18) 1.10549(15) 0.0273(4) Uani 1 1 d .
H24A H 0.9488 1.2310 1.0960 0.033 Uiso 1 1 calc R
C25 C 0.79523(18) 1.05540(16) 1.03683(14) 0.0222(3) Uani 1 1 d .
H25A H 0.7278 1.0923 0.9809 0.027 Uiso 1 1 calc R
H2A H 0.585(2) 0.863(2) 1.1842(16) 0.023(5) Uiso 1 1 d .

loop_
_atom_site_aniso_label
_atom_site_aniso_U_11
_atom_site_aniso_U_22
_atom_site_aniso_U_33
_atom_site_aniso_U_23
_atom_site_aniso_U_13
_atom_site_aniso_U_12
S 0.0259(2) 0.0177(2) 0.0144(2) 0.00080(14) -0.00173(15) 0.00496(15)
O1 0.0259(6) 0.0268(6) 0.0202(6) -0.0005(5) -0.0038(5) 0.0033(5)
O2 0.0416(7) 0.0203(6) 0.0197(6) 0.0010(5) -0.0004(5) 0.0105(5)
N1 0.0237(7) 0.0170(6) 0.0138(6) 0.0014(5) -0.0001(5) 0.0009(5)
N2 0.0207(6) 0.0155(6) 0.0151(6) -0.0006(5) 0.0024(5) -0.0022(5)
C1 0.0261(8) 0.0195(8) 0.0119(7) 0.0017(6) -0.0016(6) 0.0007(6)
C2 0.0345(9) 0.0195(8) 0.0220(8) 0.0030(6) 0.0080(7) 0.0001(7)
C3 0.0328(9) 0.0266(9) 0.0236(8) 0.0005(7) 0.0067(7) 0.0030(7)
C4 0.0237(8) 0.0407(10) 0.0184(8) 0.0082(7) -0.0021(6) -0.0025(7)
C5 0.0286(9) 0.0333(10) 0.0294(9) 0.0163(8) -0.0032(7) -0.0073(7)
C6 0.0304(9) 0.0219(8) 0.0245(8) 0.0081(7) -0.0058(7) -0.0005(7)
C7 0.0303(10) 0.0700(15) 0.0376(11) 0.0203(10) 0.0102(9) 0.0015(10)
C8 0.0235(8) 0.0153(7) 0.0163(7) 0.0004(6) 0.0020(6) 0.0022(6)
C9 0.0211(8) 0.0191(7) 0.0172(7) 0.0004(6) 0.0013(6) -0.0020(6)
C10 0.0173(7) 0.0155(7) 0.0170(7) 0.0020(6) 0.0024(6) 0.0033(6)
C11 0.0172(7) 0.0167(7) 0.0195(7) 0.0035(6) 0.0032(6) 0.0042(6)
C12 0.0173(7) 0.0225(8) 0.0243(8) 0.0028(6) 0.0026(6) 0.0006(6)
C13 0.0208(8) 0.0279(9) 0.0310(9) 0.0066(7) 0.0099(7) 0.0011(7)
C14 0.0271(8) 0.0267(8) 0.0233(8) 0.0068(7) 0.0114(7) 0.0076(7)
C15 0.0251(8) 0.0206(8) 0.0184(8) 0.0020(6) 0.0054(6) 0.0050(6)
C16 0.0180(7) 0.0159(7) 0.0189(7) 0.0035(6) 0.0035(6) 0.0037(6)
C17 0.0178(7) 0.0163(7) 0.0141(7) 0.0012(6) 0.0024(6) 0.0032(6)
C18 0.0170(7) 0.0149(7) 0.0165(7) 0.0012(6) 0.0021(6) 0.0024(6)
C19 0.0193(7) 0.0168(7) 0.0166(7) 0.0018(6) 0.0016(6) 0.0011(6)
C20 0.0168(7) 0.0210(8) 0.0150(7) 0.0006(6) 0.0041(6) 0.0009(6)
C21 0.0228(8) 0.0284(9) 0.0218(8) 0.0097(7) 0.0030(6) -0.0003(7)
C22 0.0213(8) 0.0450(11) 0.0203(8) 0.0094(7) -0.0014(7) -0.0020(7)
C23 0.0199(8) 0.0374(10) 0.0236(9) -0.0028(7) 0.0018(7) -0.0076(7)
C24 0.0238(8) 0.0218(8) 0.0332(9) -0.0009(7) 0.0065(7) -0.0017(6)
C25 0.0208(8) 0.0202(8) 0.0233(8) 0.0018(6) 0.0024(6) 0.0025(6)

loop_
_atom_type_symbol
_atom_type_description
_atom_type_scat_dispersion_real
_atom_type_scat_dispersion_imag
_atom_type_scat_source
C C 0.0033 0.0016 'International Tables Vol C Tables 4.2.6.8 and 6.1.1.4'
H H 0.0000 0.0000 'International Tables Vol C Tables 4.2.6.8 and 6.1.1.4'
N N 0.0061 0.0033 'International Tables Vol C Tables 4.2.6.8 and 6.1.1.4'
O O 0.0106 0.0060 'International Tables Vol C Tables 4.2.6.8 and 6.1.1.4'
S S 0.1246 0.1234 'International Tables Vol C Tables 4.2.6.8 and 6.1.1.4'

loop_
_geom_angle_atom_site_label_1
_geom_angle_atom_site_label_2
_geom_angle_atom_site_label_3
_geom_angle
O1 S O2 119.79(7)
O1 S N1 106.80(7)
O2 S N1 107.52(7)
O1 S C1 108.24(7)
O2 S C1 107.07(8)
N1 S C1 106.76(7)
C19 N1 C8 117.93(12)
C19 N1 S 115.79(10)
C8 N1 S 119.24(10)
C16 N2 C17 109.52(13)
C16 N2 H2A 123.9(13)
C17 N2 H2A 124.9(13)
C2 C1 C6 120.44(16)
C2 C1 S 119.22(12)
C6 C1 S 120.30(13)
C1 C2 C3 119.51(16)
C1 C2 H2C 120.2
C3 C2 H2C 120.2
C2 C3 C4 121.09(17)
C2 C3 H3A 119.5
C4 C3 H3A 119.5
C5 C4 C3 118.35(17)
C5 C4 C7 121.72(17)
C3 C4 C7 119.92(18)
C4 C5 C6 121.41(16)
C4 C5 H5A 119.3
C6 C5 H5A 119.3
C1 C6 C5 119.14(16)
C1 C6 H6A 120.4
C5 C6 H6A 120.4
C4 C7 H7A 109.5
C4 C7 H7B 109.5
H7A C7 H7B 109.5
C4 C7 H7C 109.5
H7A C7 H7C 109.5
H7B C7 H7C 109.5
N1 C8 C9 111.67(12)
N1 C8 H8A 109.3
C9 C8 H8A 109.3
N1 C8 H8B 109.3
C9 C8 H8B 109.3
H8A C8 H8B 107.9
C10 C9 C8 114.11(13)
C10 C9 H9A 108.7
C8 C9 H9A 108.7
C10 C9 H9B 108.7
C8 C9 H9B 108.7
H9A C9 H9B 107.6
C17 C10 C11 106.76(13)
C17 C10 C9 129.20(14)
C11 C10 C9 124.04(13)
C16 C11 C12 118.89(14)
C16 C11 C10 107.45(13)
C12 C11 C10 133.65(15)
C13 C12 C11 118.78(15)
C13 C12 H12A 120.6
C11 C12 H12A 120.6
C12 C13 C14 121.32(15)
C12 C13 H13A 119.3
C14 C13 H13A 119.3
C15 C14 C13 121.25(15)
C15 C14 H14A 119.4
C13 C14 H14A 119.4
C14 C15 C16 117.41(15)
C14 C15 H15A 121.3
C16 C15 H15A 121.3
N2 C16 C15 130.16(14)
N2 C16 C11 107.49(13)
C15 C16 C11 122.32(14)
C10 C17 N2 108.76(13)
C10 C17 C18 132.44(14)
N2 C17 C18 118.50(13)
C19 C18 C17 123.50(14)
C19 C18 C20 117.93(13)
C17 C18 C20 118.46(13)
C18 C19 N1 124.17(14)
C18 C19 H19A 117.9
N1 C19 H19A 117.9
C25 C20 C21 118.42(14)
C25 C20 C18 120.26(14)
C21 C20 C18 121.30(14)
C20 C21 C22 120.55(16)
C20 C21 H21A 119.7
C22 C21 H21A 119.7
C21 C22 C23 120.34(16)
C21 C22 H22A 119.8
C23 C22 H22A 119.8
C24 C23 C22 119.52(16)
C24 C23 H23A 120.2
C22 C23 H23A 120.2
C23 C24 C25 120.45(16)
C23 C24 H24A 119.8
C25 C24 H24A 119.8
C24 C25 C20 120.65(15)
C24 C25 H25A 119.7
C20 C25 H25A 119.7

loop_
_geom_bond_atom_site_label_1
_geom_bond_atom_site_label_2
_geom_bond_distance
S O1 1.4327(12)
S O2 1.4348(12)
S N1 1.6404(13)
S C1 1.7677(17)
N1 C19 1.4151(19)
N1 C8 1.4872(19)
N2 C16 1.367(2)
N2 C17 1.3918(19)
N2 H2A 0.83(2)
C1 C2 1.389(2)
C1 C6 1.387(2)
C2 C3 1.382(2)
C2 H2C 0.9500
C3 C4 1.394(2)
C3 H3A 0.9500
C4 C5 1.388(3)
C4 C7 1.508(3)
C5 C6 1.387(3)
C5 H5A 0.9500
C6 H6A 0.9500
C7 H7A 0.9800
C7 H7B 0.9800
C7 H7C 0.9800
C8 C9 1.513(2)
C8 H8A 0.9900
C8 H8B 0.9900
C9 C10 1.497(2)
C9 H9A 0.9900
C9 H9B 0.9900
C10 C17 1.381(2)
C10 C11 1.431(2)
C11 C16 1.413(2)
C11 C12 1.407(2)
C12 C13 1.382(2)
C12 H12A 0.9500
C13 C14 1.406(2)
C13 H13A 0.9500
C14 C15 1.382(2)
C14 H14A 0.9500
C15 C16 1.399(2)
C15 H15A 0.9500
C17 C18 1.467(2)
C18 C19 1.343(2)
C18 C20 1.494(2)
C19 H19A 0.9500
C20 C25 1.395(2)
C20 C21 1.398(2)
C21 C22 1.388(2)
C21 H21A 0.9500
C22 C23 1.385(3)
C22 H22A 0.9500
C23 C24 1.382(3)
C23 H23A 0.9500
C24 C25 1.387(2)
C24 H24A 0.9500
C25 H25A 0.9500
